data_7241371
loop_
_publ_author_name
'Al-Wahaibi, Lamya H.'
'Chakraborty, Kushumita'
'Al-Shaalan, Nora H.'
'Syed Majeed, Mohamed Yehya Annavi'
'Blacque, Olivier'
'Al-Mutairi, Aamal A.'
'El-Emam, Ali A.'
'Percino, M. Judith'
'Thamotharan, Subbiah'

_publ_section_title
;
 Quantitative analysis of hydrogen and chalcogen bonds in two
 pyrimidine-5-carbonitrile derivatives, potential DHFR inhibitors: an
 integrated crystallographic and theoretical study
;
_journal_issue 60
_journal_name_full 'RSC Advances'
_journal_page_first 36806
_journal_page_last 36817
_journal_paper_doi 10.1039/D0RA07215J
_journal_volume 10
_journal_year 2020
_chemical_formula_sum 'C11 H9 N3 O S2'
_chemical_formula_weight 263.33
_space_group_crystal_system monoclinic
_space_group_IT_number 14
_space_group_name_Hall '-P 2yn'
_space_group_name_H-M_alt 'P 1 21/n 1'
_atom_sites_solution_hydrogens mixed
_audit_creation_method SHELXL-2018/3
_audit_update_record
;
2020-08-08 deposited with the CCDC.	2020-09-28 downloaded from the CCDC.
;
_cell_angle_alpha 90
_cell_angle_beta 113.268(2)
_cell_angle_gamma 90
_cell_formula_units_Z 4
_cell_length_a 14.5546(2)
_cell_length_b 4.9907(5)
_cell_length_c 17.1813(3)
_cell_measurement_reflns_used 7920
_cell_measurement_temperature 160(1)
_cell_measurement_theta_max 79.0
_cell_measurement_theta_min 3.4
_cell_volume 1146.50(12)
_computing_cell_refinement 'CrysAlisPro 1.171.40.39a (Rigaku OD, 2019)'
_computing_data_collection 'CrysAlisPro 1.171.40.39a (Rigaku OD, 2019)'
_computing_data_reduction 'CrysAlisPro 1.171.40.39a (Rigaku OD, 2019)'
_computing_molecular_graphics 'Olex2 (Dolomanov et al., 2009)'
_computing_publication_material 'Olex2 (Dolomanov et al., 2009)'
_computing_structure_refinement 'ShelXL (Sheldrick, 2015b)'
_computing_structure_solution 'ShelXT (Sheldrick, 2015a)'
_diffrn_ambient_temperature 160(1)
_diffrn_detector_area_resol_mean 5.8140
_diffrn_measured_fraction_theta_full 0.999
_diffrn_measured_fraction_theta_max 0.999
_diffrn_measurement_device_type 'XtaLAB Synergy, Dualflex, Pilatus 200K'
_diffrn_measurement_method '\w scans'
_diffrn_radiation_type CuK\a
_diffrn_radiation_wavelength 1.54184
_diffrn_reflns_av_R_equivalents 0.0272
_diffrn_reflns_av_unetI/netI 0.0209
_diffrn_reflns_Laue_measured_fraction_full 0.999
_diffrn_reflns_Laue_measured_fraction_max 0.999
_diffrn_reflns_limit_h_max 17
_diffrn_reflns_limit_h_min -18
_diffrn_reflns_limit_k_max 6
_diffrn_reflns_limit_k_min -5
_diffrn_reflns_limit_l_max 21
_diffrn_reflns_limit_l_min -17
_diffrn_reflns_number 11447
_diffrn_reflns_point_group_measured_fraction_full 0.999
_diffrn_reflns_point_group_measured_fraction_max 0.999
_diffrn_reflns_theta_full 67.684
_diffrn_reflns_theta_max 74.466
_diffrn_reflns_theta_min 3.384
_diffrn_source 'micro-focus sealed X-ray tube'
_exptl_absorpt_coefficient_mu 4.102
_exptl_absorpt_correction_T_max 0.908
_exptl_absorpt_correction_T_min 0.745
_exptl_absorpt_correction_type analytical
_exptl_absorpt_process_details
;
CrysAlisPro 1.171.40.39a (Rigaku Oxford Diffraction, 2019)
Analytical numeric absorption correction using a multifaceted crystal
model based on expressions derived by R.C. Clark & J.S. Reid.
(Clark, R. C. & Reid, J. S. (1995). Acta Cryst. A51, 887-897)
Empirical absorption correction using spherical harmonics,
 implemented in SCALE3 ABSPACK scaling algorithm.
;
_exptl_crystal_colour yellow
_exptl_crystal_density_diffrn 1.526
_exptl_crystal_description plate
_exptl_crystal_F_000 544
_exptl_crystal_size_max 0.090
_exptl_crystal_size_mid 0.090
_exptl_crystal_size_min 0.030
_refine_diff_density_max 0.287
_refine_diff_density_min -0.224
_refine_diff_density_rms 0.045
_refine_ls_extinction_method none
_refine_ls_goodness_of_fit_ref 1.064
_refine_ls_hydrogen_treatment mixed
_refine_ls_matrix_type full
_refine_ls_number_parameters 159
_refine_ls_number_reflns 2336
_refine_ls_number_restraints 0
_refine_ls_restrained_S_all 1.064
_refine_ls_R_factor_all 0.0270
_refine_ls_R_factor_gt 0.0249
_refine_ls_shift/su_max 0.001
_refine_ls_shift/su_mean 0.000
_refine_ls_structure_factor_coef Fsqd
_refine_ls_weighting_details 'w=1/[\s^2^(Fo^2^)+(0.0358P)^2^+0.4259P] where P=(Fo^2^+2Fc^2^)/3'
_refine_ls_weighting_scheme calc
_refine_ls_wR_factor_gt 0.0674
_refine_ls_wR_factor_ref 0.0687
_reflns_Friedel_coverage 0.000
_reflns_number_gt 2147
_reflns_number_total 2336
_reflns_threshold_expression 'I > 2\s(I)'
_cod_data_source_file d0ra07215j2.cif
_cod_data_source_block shelx
_cod_original_sg_symbol_H-M 'P 21/n'
_cod_database_code 7241371
_shelx_shelxl_version_number 2018/3
_shelx_space_group_comment
;
The symmetry employed for this shelxl refinement is uniquely defined
by the following loop, which should always be used as a source of
symmetry information in preference to the above space-group names.
They are only intended as comments.
;
_shelx_estimated_absorpt_t_min 0.709
_shelx_estimated_absorpt_t_max 0.887

loop_
_space_group_symop_operation_xyz
'x, y, z'
'-x+1/2, y+1/2, -z+1/2'
'-x, -y, -z'
'x-1/2, -y-1/2, z-1/2'

loop_
_atom_site_label
_atom_site_type_symbol
_atom_site_fract_x
_atom_site_fract_y
_atom_site_fract_z
_atom_site_U_iso_or_equiv
_atom_site_adp_type
_atom_site_occupancy
_atom_site_site_symmetry_order
_atom_site_calc_flag
_atom_site_refinement_flags_posn
_atom_site_refinement_flags_adp
_atom_site_refinement_flags_occupancy
_atom_site_disorder_assembly
_atom_site_disorder_group
S1 S 0.42521(2) 0.59528(7) 0.34017(2) 0.02616(11) Uani 1 1 d . . . . .
S2 S 0.76320(2) 0.74865(6) 0.32497(2) 0.02129(10) Uani 1 1 d . . . . .
O6 O 0.62778(7) -0.0907(2) 0.53533(6) 0.0268(2) Uani 1 1 d . . . . .
N3 N 0.61745(8) 0.5081(2) 0.37174(7) 0.0201(2) Uani 1 1 d . . . . .
N2 N 0.87904(10) -0.0633(3) 0.56368(8) 0.0339(3) Uani 1 1 d . . . . .
N1 N 0.54303(9) 0.2397(2) 0.44340(8) 0.0226(2) Uani 1 1 d . . . . .
H1 H 0.4878(16) 0.195(4) 0.4500(13) 0.043(5) Uiso 1 1 d . . . . .
C2 C 0.54074(10) 0.4376(3) 0.38833(8) 0.0206(3) Uani 1 1 d . . . . .
C6 C 0.62894(10) 0.0950(3) 0.48798(8) 0.0215(3) Uani 1 1 d . . . . .
C5 C 0.71540(9) 0.1793(3) 0.47324(8) 0.0203(3) Uani 1 1 d . . . . .
C4 C 0.70668(9) 0.3793(3) 0.41452(8) 0.0184(3) Uani 1 1 d . . . . .
C7 C 0.44546(10) 0.8079(3) 0.26273(9) 0.0258(3) Uani 1 1 d . . . . .
H71 H 0.498770 0.940227 0.291544 0.031 Uiso 1 1 calc R U . . .
H72 H 0.466061 0.698405 0.224329 0.031 Uiso 1 1 calc R U . . .
C8 C 0.34727(12) 0.9505(3) 0.21272(10) 0.0352(4) Uani 1 1 d . . . . .
H81 H 0.324724 1.045665 0.251883 0.053 Uiso 1 1 calc R U . . .
H82 H 0.296669 0.818608 0.180453 0.053 Uiso 1 1 calc R U . . .
H83 H 0.357198 1.079059 0.173626 0.053 Uiso 1 1 calc R U . . .
C9 C 0.80637(10) 0.0445(3) 0.52234(9) 0.0233(3) Uani 1 1 d . . . . .
C10 C 0.78716(9) 0.4741(3) 0.39190(8) 0.0187(3) Uani 1 1 d . . . . .
C11 C 0.88466(10) 0.3844(3) 0.41504(8) 0.0210(3) Uani 1 1 d . . . . .
H11 H 0.912243 0.235258 0.451109 0.025 Uiso 1 1 calc R U . . .
C12 C 0.93798(10) 0.5417(3) 0.37841(9) 0.0236(3) Uani 1 1 d . . . . .
H12 H 1.005713 0.509391 0.387277 0.028 Uiso 1 1 calc R U . . .
C13 C 0.88233(10) 0.7440(3) 0.32922(9) 0.0241(3) Uani 1 1 d . . . . .
H13 H 0.907012 0.868893 0.300427 0.029 Uiso 1 1 calc R U . . .

loop_
_atom_site_aniso_label
_atom_site_aniso_U_11
_atom_site_aniso_U_22
_atom_site_aniso_U_33
_atom_site_aniso_U_23
_atom_site_aniso_U_13
_atom_site_aniso_U_12
S1 0.01784(16) 0.0332(2) 0.02934(18) 0.00697(14) 0.01142(13) 0.00372(13)
S2 0.01976(17) 0.02136(18) 0.02431(17) 0.00314(12) 0.01038(13) 0.00033(11)
O6 0.0252(5) 0.0285(5) 0.0307(5) 0.0088(4) 0.0153(4) 0.0014(4)
N3 0.0177(5) 0.0225(5) 0.0210(5) 0.0007(4) 0.0088(4) 0.0001(4)
N2 0.0272(6) 0.0395(7) 0.0346(7) 0.0128(6) 0.0117(5) 0.0049(6)
N1 0.0187(5) 0.0267(6) 0.0257(6) 0.0038(5) 0.0125(5) -0.0005(4)
C2 0.0198(6) 0.0227(6) 0.0201(6) -0.0013(5) 0.0089(5) -0.0006(5)
C6 0.0224(6) 0.0227(6) 0.0212(6) 0.0006(5) 0.0107(5) -0.0002(5)
C5 0.0195(6) 0.0221(6) 0.0205(6) -0.0005(5) 0.0093(5) -0.0001(5)
C4 0.0182(6) 0.0195(6) 0.0180(6) -0.0030(5) 0.0077(5) -0.0009(5)
C7 0.0243(6) 0.0298(7) 0.0246(7) 0.0044(6) 0.0110(5) 0.0031(6)
C8 0.0317(8) 0.0392(9) 0.0344(8) 0.0086(7) 0.0126(6) 0.0119(7)
C9 0.0243(7) 0.0245(7) 0.0236(6) 0.0033(5) 0.0121(5) -0.0009(6)
C10 0.0198(6) 0.0190(6) 0.0177(6) -0.0007(5) 0.0080(5) -0.0015(5)
C11 0.0195(6) 0.0230(6) 0.0212(6) -0.0004(5) 0.0087(5) -0.0010(5)
C12 0.0169(6) 0.0288(7) 0.0257(6) -0.0015(6) 0.0090(5) -0.0019(5)
C13 0.0219(6) 0.0270(7) 0.0269(7) -0.0009(5) 0.0133(5) -0.0054(5)

loop_
_atom_type_symbol
_atom_type_description
_atom_type_scat_dispersion_real
_atom_type_scat_dispersion_imag
_atom_type_scat_source
C C 0.0181 0.0091 'International Tables Vol C Tables 4.2.6.8 and 6.1.1.4'
H H 0.0000 0.0000 'International Tables Vol C Tables 4.2.6.8 and 6.1.1.4'
N N 0.0311 0.0180 'International Tables Vol C Tables 4.2.6.8 and 6.1.1.4'
O O 0.0492 0.0322 'International Tables Vol C Tables 4.2.6.8 and 6.1.1.4'
S S 0.3331 0.5567 'International Tables Vol C Tables 4.2.6.8 and 6.1.1.4'

loop_
_geom_angle_atom_site_label_1
_geom_angle_atom_site_label_2
_geom_angle_atom_site_label_3
_geom_angle
_geom_angle_site_symmetry_1
_geom_angle_site_symmetry_3
_geom_angle_publ_flag
C2 S1 C7 101.93(6) . . ?
C13 S2 C10 91.50(6) . . ?
C2 N3 C4 117.83(11) . . ?
C2 N1 C6 122.20(12) . . ?
C2 N1 H1 120.0(14) . . ?
C6 N1 H1 117.7(14) . . ?
N3 C2 N1 124.07(12) . . ?
N3 C2 S1 121.56(10) . . ?
N1 C2 S1 114.37(10) . . ?
O6 C6 N1 120.71(12) . . ?
O6 C6 C5 125.02(12) . . ?
N1 C6 C5 114.27(11) . . ?
C4 C5 C9 124.46(12) . . ?
C4 C5 C6 120.13(12) . . ?
C9 C5 C6 115.41(12) . . ?
N3 C4 C5 121.39(12) . . ?
N3 C4 C10 113.36(11) . . ?
C5 C4 C10 125.25(12) . . ?
C8 C7 S1 107.41(10) . . ?
C8 C7 H71 110.2 . . ?
S1 C7 H71 110.2 . . ?
C8 C7 H72 110.2 . . ?
S1 C7 H72 110.2 . . ?
H71 C7 H72 108.5 . . ?
C7 C8 H81 109.5 . . ?
C7 C8 H82 109.5 . . ?
H81 C8 H82 109.5 . . ?
C7 C8 H83 109.5 . . ?
H81 C8 H83 109.5 . . ?
H82 C8 H83 109.5 . . ?
N2 C9 C5 178.24(15) . . ?
C11 C10 C4 131.28(12) . . ?
C11 C10 S2 111.11(10) . . ?
C4 C10 S2 117.61(9) . . ?
C10 C11 C12 111.83(12) . . ?
C10 C11 H11 124.1 . . ?
C12 C11 H11 124.1 . . ?
C13 C12 C11 113.08(12) . . ?
C13 C12 H12 123.5 . . ?
C11 C12 H12 123.5 . . ?
C12 C13 S2 112.48(10) . . ?
C12 C13 H13 123.8 . . ?
S2 C13 H13 123.8 . . ?

loop_
_geom_bond_atom_site_label_1
_geom_bond_atom_site_label_2
_geom_bond_distance
_geom_bond_site_symmetry_2
_geom_bond_publ_flag
S1 C2 1.7412(13) . ?
S1 C7 1.8143(14) . ?
S2 C13 1.7065(14) . ?
S2 C10 1.7331(13) . ?
O6 C6 1.2376(17) . ?
N3 C2 1.3049(17) . ?
N3 C4 1.3733(17) . ?
N2 C9 1.1484(19) . ?
N1 C2 1.3590(18) . ?
N1 C6 1.3839(18) . ?
N1 H1 0.88(2) . ?
C6 C5 1.4411(18) . ?
C5 C4 1.3887(19) . ?
C5 C9 1.4266(19) . ?
C4 C10 1.4515(17) . ?
C7 C8 1.522(2) . ?
C7 H71 0.9900 . ?
C7 H72 0.9900 . ?
C8 H81 0.9800 . ?
C8 H82 0.9800 . ?
C8 H83 0.9800 . ?
C10 C11 1.3882(18) . ?
C11 C12 1.4144(19) . ?
C11 H11 0.9500 . ?
C12 C13 1.360(2) . ?
C12 H12 0.9500 . ?
C13 H13 0.9500 . ?

loop_
_geom_torsion_atom_site_label_1
_geom_torsion_atom_site_label_2
_geom_torsion_atom_site_label_3
_geom_torsion_atom_site_label_4
_geom_torsion
_geom_torsion_site_symmetry_1
_geom_torsion_site_symmetry_2
_geom_torsion_site_symmetry_3
_geom_torsion_site_symmetry_4
_geom_torsion_publ_flag
C4 N3 C2 N1 -1.99(19) . . . . ?
C4 N3 C2 S1 177.95(9) . . . . ?
C6 N1 C2 N3 0.6(2) . . . . ?
C6 N1 C2 S1 -179.34(10) . . . . ?
C7 S1 C2 N3 7.47(13) . . . . ?
C7 S1 C2 N1 -172.58(10) . . . . ?
C2 N1 C6 O6 -177.32(13) . . . . ?
C2 N1 C6 C5 2.23(19) . . . . ?
O6 C6 C5 C4 175.84(13) . . . . ?
N1 C6 C5 C4 -3.68(18) . . . . ?
O6 C6 C5 C9 -4.2(2) . . . . ?
N1 C6 C5 C9 176.31(12) . . . . ?
C2 N3 C4 C5 0.36(18) . . . . ?
C2 N3 C4 C10 -179.52(11) . . . . ?
C9 C5 C4 N3 -177.45(12) . . . . ?
C6 C5 C4 N3 2.55(19) . . . . ?
C9 C5 C4 C10 2.4(2) . . . . ?
C6 C5 C4 C10 -177.59(12) . . . . ?
C2 S1 C7 C8 177.57(11) . . . . ?
N3 C4 C10 C11 -174.27(13) . . . . ?
C5 C4 C10 C11 5.9(2) . . . . ?
N3 C4 C10 S2 6.23(15) . . . . ?
C5 C4 C10 S2 -173.64(10) . . . . ?
C13 S2 C10 C11 -0.62(10) . . . . ?
C13 S2 C10 C4 178.97(10) . . . . ?
C4 C10 C11 C12 -179.08(13) . . . . ?
S2 C10 C11 C12 0.45(14) . . . . ?
C10 C11 C12 C13 0.04(17) . . . . ?
C11 C12 C13 S2 -0.52(16) . . . . ?
C10 S2 C13 C12 0.65(11) . . . . ?
